data_7711532
loop_
_publ_author_name
'Maser, Leon'
'Vogt, Matthias'
'Langer, Robert'

_publ_section_title
;
 Cationic ligands between \s-donation and hydrogen-bridge-bond-
 stabilisation of ancillary ligands in coinage metal complexes with
 protonated carbodiphosphoranes
;
_journal_name_full 'Dalton Transactions'
_journal_paper_doi 10.1039/D2DT02338E
_journal_year 2022
_chemical_formula_moiety 'C51 H45 Br Cu P4, F6 P, 1.394(C H2 Cl2)'
_chemical_formula_sum 'C52.39 H47.79 Br Cl2.79 Cu F6 P5'
_chemical_formula_weight 1188.53
_space_group_crystal_system monoclinic
_space_group_IT_number 15
_space_group_name_Hall '-C 2yc'
_space_group_name_H-M_alt 'C 1 2/c 1'
_atom_sites_solution_hydrogens geom
_audit_creation_date 2021-07-26
_audit_creation_method
;
Olex2 1.3
(compiled 2020.11.12 svn.r5f609507 for OlexSys, GUI svn.r6272)
;
_audit_update_record
;
2022-05-12 deposited with the CCDC.	2022-10-24 downloaded from the CCDC.
;
_cell_angle_alpha 90
_cell_angle_beta 105.849(6)
_cell_angle_gamma 90
_cell_formula_units_Z 8
_cell_length_a 23.897(2)
_cell_length_b 11.8212(7)
_cell_length_c 38.426(3)
_cell_measurement_reflns_used 501
_cell_measurement_temperature 170.15
_cell_measurement_theta_max 25.335
_cell_measurement_theta_min 1.98
_cell_volume 10442.4(14)
_computing_molecular_graphics 'Olex2 1.3 (Dolomanov et al., 2009)'
_computing_publication_material 'Olex2 1.3 (Dolomanov et al., 2009)'
_computing_structure_refinement 'SHELXL 2018/3 (Sheldrick, 2015)'
_diffrn_ambient_temperature 170.15
_diffrn_measured_fraction_theta_full 0.974
_diffrn_measured_fraction_theta_max 0.974
_diffrn_measurement_device_type 'STOE IPDS 2T'
_diffrn_radiation_type MoK\a
_diffrn_radiation_wavelength 0.71073
_diffrn_reflns_av_R_equivalents 0.1688
_diffrn_reflns_av_unetI/netI 0.1031
_diffrn_reflns_Laue_measured_fraction_full 0.974
_diffrn_reflns_Laue_measured_fraction_max 0.974
_diffrn_reflns_limit_h_max 32
_diffrn_reflns_limit_h_min -32
_diffrn_reflns_limit_k_max 16
_diffrn_reflns_limit_k_min -16
_diffrn_reflns_limit_l_max 44
_diffrn_reflns_limit_l_min -52
_diffrn_reflns_number 47825
_diffrn_reflns_point_group_measured_fraction_full 0.974
_diffrn_reflns_point_group_measured_fraction_max 0.974
_diffrn_reflns_theta_full 25.242
_diffrn_reflns_theta_max 29.215
_diffrn_reflns_theta_min 2.699
_exptl_absorpt_coefficient_mu 1.537
_exptl_absorpt_correction_type none
_exptl_crystal_colour 'clear colourless'
_exptl_crystal_colour_lustre clear
_exptl_crystal_colour_primary colourless
_exptl_crystal_density_diffrn 1.512
_exptl_crystal_description plank
_exptl_crystal_F_000 4820
_exptl_crystal_size_max 0.22
_exptl_crystal_size_mid 0.14
_exptl_crystal_size_min 0.13
_refine_diff_density_max 1.283
_refine_diff_density_min -1.216
_refine_diff_density_rms 0.157
_refine_ls_extinction_method none
_refine_ls_goodness_of_fit_ref 1.085
_refine_ls_hydrogen_treatment constr
_refine_ls_matrix_type full
_refine_ls_number_parameters 619
_refine_ls_number_reflns 13794
_refine_ls_number_restraints 0
_refine_ls_restrained_S_all 1.085
_refine_ls_R_factor_all 0.1338
_refine_ls_R_factor_gt 0.0880
_refine_ls_shift/su_max 0.002
_refine_ls_shift/su_mean 0.000
_refine_ls_structure_factor_coef Fsqd
_refine_ls_weighting_details 'w=1/[\s^2^(Fo^2^)+(0.1070P)^2^+82.1918P] where P=(Fo^2^+2Fc^2^)/3'
_refine_ls_weighting_scheme calc
_refine_ls_wR_factor_gt 0.2167
_refine_ls_wR_factor_ref 0.2577
_reflns_Friedel_coverage 0.000
_reflns_number_gt 9272
_reflns_number_total 13794
_reflns_threshold_expression 'I > 2\s(I)'
_cod_data_source_file d2dt02338e2.cif
_cod_data_source_block i2t2122_pl
_cod_database_code 7711532
_shelx_shelxl_version_number 2018/3
_shelx_space_group_comment
;
The symmetry employed for this shelxl refinement is uniquely defined
by the following loop, which should always be used as a source of
symmetry information in preference to the above space-group names.
They are only intended as comments.
;
_shelx_estimated_absorpt_t_max 0.825
_shelx_estimated_absorpt_t_min 0.565
_olex2_refinement_description
;
1. Fixed Uiso
 At 1.2 times of:
  All C(H) groups, All C(H,H) groups
2. Uiso/Uaniso restraints and constraints
Uanis(Cl2) = Uanis(Cl4) = Uanis(C51)
3. Others
 Fixed Sof: Cl1(0.8936) Cl3(0.8936) C38(0.8936) H38A(0.8936) H38B(0.8936)
 Cl2(0.5) Cl4(0.5) C51(0.5) H51A(0.5) H51B(0.5)
4.a Ternary CH refined with riding coordinates:
 C9(H9)
4.b Secondary CH2 refined with riding coordinates:
 C6(H6A,H6B), C7(H7A,H7B), C38(H38A,H38B), C51(H51A,H51B)
4.c Aromatic/amide H refined with riding coordinates:
 C1(H1), C2(H2), C3(H3), C4(H4), C10(H10), C12(H12), C13(H13), C14(H14),
 C17(H17), C18(H18), C19(H19), C20(H20), C22(H22), C24(H24), C25(H25), C26(H26),
  C27(H27), C28(H28), C29(H29), C30(H30), C31(H31), C32(H32), C34(H34),
 C35(H35), C36(H36), C37(H37), C39(H39), C40(H40), C41(H41), C42(H42), C43(H43),
  C44(H44), C45(H45), C46(H46), C47(H47), C48(H48), C49(H49), C50(H50),
 C53(H53), C54(H54)
;
_olex2_submission_special_instructions 'No special instructions were received'

loop_
_space_group_symop_operation_xyz
'x, y, z'
'-x, y, -z+1/2'
'x+1/2, y+1/2, z'
'-x+1/2, y+1/2, -z+1/2'
'-x, -y, -z'
'x, -y, z-1/2'
'-x+1/2, -y+1/2, -z'
'x+1/2, -y+1/2, z-1/2'

loop_
_atom_site_label
_atom_site_type_symbol
_atom_site_fract_x
_atom_site_fract_y
_atom_site_fract_z
_atom_site_U_iso_or_equiv
_atom_site_adp_type
_atom_site_occupancy
_atom_site_site_symmetry_order
_atom_site_calc_flag
_atom_site_refinement_flags_posn
_atom_site_refinement_flags_adp
_atom_site_refinement_flags_occupancy
_atom_site_disorder_assembly
_atom_site_disorder_group
Br1 Br -0.42589(3) -0.56823(5) -0.69709(2) 0.03867(18) Uani 1 1 d . . . . .
Cu2 Cu -0.34950(3) -0.46756(6) -0.65446(2) 0.02648(17) Uani 1 1 d . . . . .
P2 P -0.33714(6) -0.20410(11) -0.66989(3) 0.0234(3) Uani 1 1 d . . . . .
P3 P -0.38335(6) -0.27498(11) -0.60482(3) 0.0223(3) Uani 1 1 d . . . . .
P4 P -0.32993(6) -0.50577(11) -0.59439(3) 0.0229(3) Uani 1 1 d . . . . .
P5 P -0.27032(7) -0.41434(12) -0.67198(4) 0.0256(3) Uani 1 1 d . . . . .
C1 C -0.3703(4) 0.1340(5) -0.6694(2) 0.0472(18) Uani 1 1 d . . . . .
H1 H -0.399983 0.184207 -0.682090 0.057 Uiso 1 1 calc R U . . .
C2 C -0.3061(4) -0.4628(9) -0.7814(2) 0.059(2) Uani 1 1 d . . . . .
H2 H -0.333997 -0.503845 -0.799310 0.071 Uiso 1 1 calc R U . . .
C3 C -0.2651(4) -0.4001(8) -0.79110(19) 0.059(2) Uani 1 1 d . . . . .
H3 H -0.264987 -0.396427 -0.815775 0.071 Uiso 1 1 calc R U . . .
C4 C -0.3664(3) -0.1432(6) -0.77725(17) 0.0431(16) Uani 1 1 d . . . . .
H4 H -0.350699 -0.094720 -0.791921 0.052 Uiso 1 1 calc R U . . .
C5 C -0.3680(2) -0.2113(4) -0.71839(13) 0.0246(10) Uani 1 1 d . . . . .
C6 C -0.2642(3) -0.2629(5) -0.65884(15) 0.0286(11) Uani 1 1 d . . . . .
H6A H -0.245374 -0.255357 -0.632585 0.034 Uiso 1 1 calc R U . . .
H6B H -0.240333 -0.221994 -0.672142 0.034 Uiso 1 1 calc R U . . .
C7 C -0.3272(2) -0.3608(4) -0.57575(14) 0.0251(10) Uani 1 1 d . . . . .
H7A H -0.332914 -0.363704 -0.551193 0.030 Uiso 1 1 calc R U . . .
H7B H -0.288643 -0.326825 -0.573868 0.030 Uiso 1 1 calc R U . . .
C8 C -0.4531(2) -0.3288(4) -0.60223(15) 0.0268(10) Uani 1 1 d . . . . .
C9 C -0.3817(3) -0.2852(4) -0.65006(13) 0.0254(10) Uani 1 1 d . . . . .
H9 H -0.422521 -0.279359 -0.665741 0.030 Uiso 1 1 calc R U . . .
C10 C -0.3767(3) -0.5718(5) -0.53801(16) 0.0337(12) Uani 1 1 d . . . . .
H10 H -0.342878 -0.538914 -0.522274 0.040 Uiso 1 1 calc R U . . .
C11 C -0.2669(3) -0.4101(5) -0.71920(15) 0.0306(12) Uani 1 1 d . . . . .
C12 C -0.2244(4) -0.3424(8) -0.7656(2) 0.061(2) Uani 1 1 d . . . . .
H12 H -0.196116 -0.298455 -0.772769 0.073 Uiso 1 1 calc R U . . .
C13 C -0.3737(3) 0.0195(5) -0.67806(18) 0.0369(13) Uani 1 1 d . . . . .
H13 H -0.405619 -0.008530 -0.696603 0.044 Uiso 1 1 calc R U . . .
C14 C -0.3442(3) -0.1410(5) -0.74006(16) 0.0372(14) Uani 1 1 d . . . . .
H14 H -0.312772 -0.091955 -0.729192 0.045 Uiso 1 1 calc R U . . .
C15 C -0.3832(3) -0.5748(4) -0.57526(15) 0.0279(11) Uani 1 1 d . . . . .
C16 C -0.2596(2) -0.5642(5) -0.56820(13) 0.0253(10) Uani 1 1 d . . . . .
C17 C -0.0962(3) -0.5902(7) -0.61687(19) 0.0481(18) Uani 1 1 d . . . . .
H17 H -0.060715 -0.628407 -0.606173 0.058 Uiso 1 1 calc R U . . .
C18 C -0.4324(3) -0.6257(5) -0.59812(18) 0.0335(12) Uani 1 1 d . . . . .
H18 H -0.436468 -0.629867 -0.623380 0.040 Uiso 1 1 calc R U . . .
C19 C -0.4194(3) -0.6168(6) -0.5240(2) 0.0430(16) Uani 1 1 d . . . . .
H19 H -0.414963 -0.613667 -0.498733 0.052 Uiso 1 1 calc R U . . .
C20 C -0.2039(3) -0.7268(6) -0.54055(19) 0.0424(15) Uani 1 1 d . . . . .
H20 H -0.202287 -0.803493 -0.532900 0.051 Uiso 1 1 calc R U . . .
C21 C -0.3767(3) -0.1348(4) -0.58559(15) 0.0284(11) Uani 1 1 d . . . . .
C22 C -0.2817(4) 0.1015(6) -0.62346(19) 0.0439(16) Uani 1 1 d . . . . .
H22 H -0.250650 0.129955 -0.604392 0.053 Uiso 1 1 calc R U . . .
C23 C -0.3298(3) -0.0546(4) -0.65928(15) 0.0293(11) Uani 1 1 d . . . . .
C24 C -0.4123(3) -0.2869(5) -0.73397(15) 0.0316(12) Uani 1 1 d . . . . .
H24 H -0.427350 -0.336606 -0.719342 0.038 Uiso 1 1 calc R U . . .
C25 C -0.4941(3) -0.3755(5) -0.63085(18) 0.0355(12) Uani 1 1 d . . . . .
H25 H -0.486853 -0.380855 -0.653905 0.043 Uiso 1 1 calc R U . . .
C26 C -0.0974(3) -0.4740(8) -0.6193(2) 0.0519(18) Uani 1 1 d . . . . .
H26 H -0.062425 -0.432627 -0.610011 0.062 Uiso 1 1 calc R U . . .
C27 C -0.4113(3) -0.2158(7) -0.79308(18) 0.0464(16) Uani 1 1 d . . . . .
H27 H -0.426723 -0.216507 -0.818631 0.056 Uiso 1 1 calc R U . . .
C28 C -0.1558(3) -0.5507(6) -0.54523(17) 0.0361(13) Uani 1 1 d . . . . .
H28 H -0.121271 -0.506826 -0.540776 0.043 Uiso 1 1 calc R U . . .
C29 C -0.1989(3) -0.5943(6) -0.64604(18) 0.0379(13) Uani 1 1 d . . . . .
H29 H -0.233707 -0.636254 -0.655095 0.045 Uiso 1 1 calc R U . . .
C30 C -0.4185(3) -0.0555(5) -0.60307(17) 0.0338(12) Uani 1 1 d . . . . .
H30 H -0.447971 -0.076825 -0.624119 0.041 Uiso 1 1 calc R U . . .
C31 C -0.4753(3) -0.6702(6) -0.5840(2) 0.0444(16) Uani 1 1 d . . . . .
H31 H -0.509267 -0.703289 -0.599448 0.053 Uiso 1 1 calc R U . . .
C32 C -0.4172(3) 0.0534(5) -0.5899(2) 0.0405(15) Uani 1 1 d . . . . .
H32 H -0.445889 0.106583 -0.601778 0.049 Uiso 1 1 calc R U . . .
C33 C -0.2000(3) -0.4759(5) -0.64880(15) 0.0302(11) Uani 1 1 d . . . . .
C34 C -0.1528(3) -0.6630(6) -0.53489(18) 0.0404(14) Uani 1 1 d . . . . .
H34 H -0.116161 -0.696905 -0.523971 0.049 Uiso 1 1 calc R U . . .
C35 C -0.5143(4) -0.3661(7) -0.5632(2) 0.0519(19) Uani 1 1 d . . . . .
H35 H -0.520728 -0.365223 -0.539861 0.062 Uiso 1 1 calc R U . . .
C36 C -0.2092(3) -0.5020(5) -0.56212(16) 0.0313(11) Uani 1 1 d . . . . .
H36 H -0.210870 -0.425095 -0.569533 0.038 Uiso 1 1 calc R U . . .
C37 C -0.4343(3) -0.2882(7) -0.77183(16) 0.0422(15) Uani 1 1 d . . . . .
H37 H -0.464859 -0.338666 -0.782985 0.051 Uiso 1 1 calc R U . . .
C39 C -0.3240(4) 0.1747(5) -0.6426(2) 0.0476(19) Uani 1 1 d . . . . .
H39 H -0.321198 0.253311 -0.637277 0.057 Uiso 1 1 calc R U . . .
C40 C -0.5565(3) -0.4086(6) -0.5921(2) 0.0463(17) Uani 1 1 d . . . . .
H40 H -0.592543 -0.433631 -0.588990 0.056 Uiso 1 1 calc R U . . .
C41 C -0.2838(3) -0.0128(5) -0.63169(17) 0.0366(13) Uani 1 1 d . . . . .
H41 H -0.254159 -0.062345 -0.618611 0.044 Uiso 1 1 calc R U . . .
C42 C -0.4675(3) -0.6654(6) -0.5461(2) 0.0460(18) Uani 1 1 d . . . . .
H42 H -0.496346 -0.696531 -0.536086 0.055 Uiso 1 1 calc R U . . .
C43 C -0.4629(3) -0.3248(6) -0.56779(19) 0.0417(15) Uani 1 1 d . . . . .
H43 H -0.434265 -0.293785 -0.547854 0.050 Uiso 1 1 calc R U . . .
C44 C -0.3334(3) -0.1031(5) -0.55534(16) 0.0346(12) Uani 1 1 d . . . . .
H44 H -0.304493 -0.156085 -0.543565 0.041 Uiso 1 1 calc R U . . .
C45 C -0.5461(3) -0.4147(6) -0.6260(2) 0.0443(16) Uani 1 1 d . . . . .
H45 H -0.574800 -0.445915 -0.645886 0.053 Uiso 1 1 calc R U . . .
C46 C -0.3078(4) -0.4676(7) -0.74512(18) 0.0473(17) Uani 1 1 d . . . . .
H46 H -0.336996 -0.510544 -0.738630 0.057 Uiso 1 1 calc R U . . .
C47 C -0.2565(3) -0.6775(5) -0.55727(17) 0.0361(13) Uani 1 1 d . . . . .
H47 H -0.291204 -0.720824 -0.561462 0.043 Uiso 1 1 calc R U . . .
C48 C -0.3322(3) 0.0070(5) -0.54212(19) 0.0419(15) Uani 1 1 d . . . . .
H48 H -0.302667 0.028357 -0.521117 0.050 Uiso 1 1 calc R U . . .
C49 C -0.1490(3) -0.4155(6) -0.63496(19) 0.0421(15) Uani 1 1 d . . . . .
H49 H -0.149060 -0.335266 -0.636160 0.050 Uiso 1 1 calc R U . . .
C50 C -0.1469(3) -0.6509(7) -0.63012(18) 0.0467(17) Uani 1 1 d . . . . .
H50 H -0.146463 -0.731063 -0.628399 0.056 Uiso 1 1 calc R U . . .
C53 C -0.3734(3) 0.0853(5) -0.55911(18) 0.0393(15) Uani 1 1 d . . . . .
H53 H -0.372041 0.160292 -0.550007 0.047 Uiso 1 1 calc R U . . .
C54 C -0.2234(4) -0.3470(7) -0.7290(2) 0.0481(17) Uani 1 1 d . . . . .
H54 H -0.194089 -0.308505 -0.711236 0.058 Uiso 1 1 calc R U . . .
P1 P -0.14978(8) -0.15743(15) -0.54828(5) 0.0365(4) Uani 1 1 d . . . . .
F7 F -0.21149(19) -0.2113(4) -0.57102(11) 0.0474(10) Uani 1 1 d . . . . .
F11 F -0.1792(3) -0.0368(4) -0.55145(18) 0.0786(18) Uani 1 1 d . . . . .
F26 F -0.0900(2) -0.1027(5) -0.52654(18) 0.0756(17) Uani 1 1 d . . . . .
F28 F -0.1207(3) -0.2778(5) -0.5465(2) 0.089(2) Uani 1 1 d . . . . .
F38 F -0.1663(3) -0.1791(6) -0.51228(14) 0.090(2) Uani 1 1 d . . . . .
F52 F -0.1355(3) -0.1356(6) -0.58581(16) 0.093(2) Uani 1 1 d . . . . .
Cl1 Cl -0.07770(19) -0.1927(4) -0.67920(12) 0.1038(12) Uani 0.8936 1 d . . P . .
Cl3 Cl -0.0514(3) -0.3855(5) -0.71789(18) 0.148(2) Uani 0.8936 1 d . . P . .
C38 C -0.0559(6) -0.2418(13) -0.7172(3) 0.100(5) Uani 0.8936 1 d . . P . .
H38A H -0.084203 -0.215629 -0.739634 0.120 Uiso 0.8936 1 calc R U P . .
H38B H -0.017483 -0.209030 -0.716530 0.120 Uiso 0.8936 1 calc R U P . .
Cl2 Cl -0.486(3) -0.096(5) -0.523(2) 0.099(4) Uani 0.5 1 d . . P A -1
Cl4 Cl -0.507(3) 0.080(5) -0.476(2) 0.099(4) Uani 0.5 1 d . . P A -1
C51 C -0.4964(12) 0.050(2) -0.5187(8) 0.099(4) Uani 0.5 1 d . . P A -1
H51A H -0.530648 0.075129 -0.538065 0.119 Uiso 0.5 1 calc R U P A -1
H51B H -0.461830 0.091046 -0.521500 0.119 Uiso 0.5 1 calc R U P A -1

loop_
_atom_site_aniso_label
_atom_site_aniso_U_11
_atom_site_aniso_U_22
_atom_site_aniso_U_33
_atom_site_aniso_U_23
_atom_site_aniso_U_13
_atom_site_aniso_U_12
Br1 0.0485(4) 0.0335(3) 0.0319(3) -0.0019(2) 0.0074(3) -0.0111(3)
Cu2 0.0345(4) 0.0268(3) 0.0212(3) 0.0003(2) 0.0127(3) -0.0017(3)
P2 0.0342(7) 0.0203(6) 0.0189(5) 0.0012(4) 0.0126(5) -0.0002(5)
P3 0.0302(7) 0.0201(6) 0.0201(5) 0.0015(4) 0.0129(5) 0.0020(5)
P4 0.0302(7) 0.0205(6) 0.0208(6) 0.0017(5) 0.0115(5) 0.0009(5)
P5 0.0337(7) 0.0242(6) 0.0228(6) 0.0003(5) 0.0146(5) 0.0022(5)
C1 0.076(5) 0.026(3) 0.052(4) 0.012(3) 0.040(4) 0.013(3)
C2 0.060(5) 0.087(6) 0.030(3) -0.016(4) 0.010(3) 0.009(4)
C3 0.082(6) 0.074(5) 0.029(3) 0.011(3) 0.029(4) 0.035(5)
C4 0.064(5) 0.046(4) 0.029(3) 0.008(3) 0.028(3) -0.005(3)
C5 0.032(3) 0.026(2) 0.019(2) 0.0014(18) 0.011(2) -0.002(2)
C6 0.038(3) 0.026(2) 0.026(2) 0.001(2) 0.015(2) 0.000(2)
C7 0.030(3) 0.027(2) 0.021(2) 0.0013(19) 0.011(2) 0.002(2)
C8 0.028(3) 0.024(2) 0.031(3) 0.003(2) 0.013(2) 0.0029(19)
C9 0.035(3) 0.024(2) 0.019(2) -0.0003(18) 0.011(2) -0.001(2)
C10 0.044(3) 0.031(3) 0.031(3) 0.004(2) 0.019(3) -0.001(2)
C11 0.038(3) 0.035(3) 0.025(2) 0.002(2) 0.018(2) 0.007(2)
C12 0.085(6) 0.069(5) 0.047(4) 0.010(4) 0.048(5) 0.015(5)
C13 0.050(4) 0.028(3) 0.037(3) 0.006(2) 0.019(3) 0.007(3)
C14 0.054(4) 0.039(3) 0.025(3) 0.004(2) 0.022(3) -0.010(3)
C15 0.034(3) 0.024(2) 0.028(3) 0.008(2) 0.012(2) 0.003(2)
C16 0.033(3) 0.029(2) 0.017(2) -0.0002(18) 0.0135(19) 0.006(2)
C17 0.043(4) 0.068(5) 0.036(3) 0.015(3) 0.016(3) 0.026(3)
C18 0.038(3) 0.024(2) 0.040(3) 0.007(2) 0.013(3) 0.002(2)
C19 0.061(4) 0.036(3) 0.046(4) 0.011(3) 0.039(3) 0.008(3)
C20 0.056(4) 0.032(3) 0.039(3) 0.007(3) 0.013(3) 0.012(3)
C21 0.045(3) 0.020(2) 0.027(2) -0.0019(19) 0.021(2) 0.003(2)
C22 0.067(5) 0.033(3) 0.038(3) -0.008(3) 0.025(3) -0.011(3)
C23 0.046(3) 0.023(2) 0.026(2) 0.002(2) 0.022(2) -0.001(2)
C24 0.036(3) 0.038(3) 0.022(2) 0.005(2) 0.010(2) -0.001(2)
C25 0.037(3) 0.035(3) 0.037(3) 0.003(2) 0.014(3) -0.002(2)
C26 0.033(4) 0.071(5) 0.054(4) 0.007(4) 0.015(3) 0.002(3)
C27 0.060(5) 0.055(4) 0.027(3) 0.007(3) 0.017(3) -0.002(3)
C28 0.033(3) 0.044(3) 0.033(3) 0.003(3) 0.011(2) 0.004(3)
C29 0.047(4) 0.035(3) 0.037(3) 0.001(2) 0.020(3) 0.007(3)
C30 0.045(3) 0.026(3) 0.033(3) 0.001(2) 0.014(3) 0.002(2)
C31 0.039(4) 0.032(3) 0.061(4) 0.012(3) 0.012(3) 0.001(3)
C32 0.053(4) 0.025(3) 0.052(4) 0.001(3) 0.030(3) 0.006(3)
C33 0.040(3) 0.032(3) 0.023(2) 0.006(2) 0.016(2) 0.010(2)
C34 0.045(4) 0.042(3) 0.035(3) 0.002(3) 0.011(3) 0.009(3)
C35 0.062(5) 0.052(4) 0.055(4) 0.001(3) 0.038(4) -0.003(4)
C36 0.034(3) 0.027(3) 0.034(3) 0.003(2) 0.011(2) 0.006(2)
C37 0.045(4) 0.059(4) 0.023(3) -0.002(3) 0.008(3) -0.013(3)
C39 0.087(6) 0.022(3) 0.052(4) -0.004(3) 0.050(4) -0.005(3)
C40 0.037(4) 0.034(3) 0.075(5) 0.015(3) 0.029(4) -0.001(3)
C41 0.054(4) 0.032(3) 0.031(3) -0.002(2) 0.024(3) -0.004(3)
C42 0.047(4) 0.039(3) 0.067(5) 0.021(3) 0.039(4) 0.012(3)
C43 0.048(4) 0.045(4) 0.041(3) -0.004(3) 0.028(3) -0.004(3)
C44 0.046(4) 0.032(3) 0.030(3) 0.001(2) 0.017(3) 0.000(2)
C45 0.032(3) 0.041(3) 0.057(4) 0.007(3) 0.007(3) -0.007(3)
C46 0.053(4) 0.060(4) 0.030(3) -0.008(3) 0.013(3) 0.005(3)
C47 0.052(4) 0.022(2) 0.040(3) 0.003(2) 0.023(3) 0.003(2)
C48 0.063(4) 0.029(3) 0.040(3) -0.008(3) 0.025(3) -0.009(3)
C49 0.038(3) 0.046(4) 0.044(3) 0.011(3) 0.014(3) 0.003(3)
C50 0.059(5) 0.049(4) 0.036(3) 0.008(3) 0.020(3) 0.022(3)
C53 0.057(4) 0.027(3) 0.044(3) -0.006(2) 0.030(3) -0.003(3)
C54 0.056(4) 0.056(4) 0.042(4) 0.001(3) 0.030(3) -0.004(3)
P1 0.0368(9) 0.0378(8) 0.0365(8) -0.0058(6) 0.0126(7) -0.0053(6)
F7 0.050(2) 0.045(2) 0.046(2) -0.0045(18) 0.0109(19) -0.0149(18)
F11 0.068(4) 0.044(3) 0.105(5) -0.017(3) -0.007(3) 0.009(2)
F26 0.042(3) 0.076(4) 0.103(4) -0.036(3) 0.011(3) -0.012(2)
F28 0.061(3) 0.053(3) 0.139(6) -0.017(3) 0.002(3) 0.013(3)
F38 0.110(5) 0.131(6) 0.040(3) -0.013(3) 0.038(3) -0.029(4)
F52 0.124(5) 0.108(5) 0.069(3) -0.032(3) 0.065(4) -0.067(4)
Cl1 0.115(3) 0.093(2) 0.106(3) -0.010(2) 0.034(2) -0.028(2)
Cl3 0.140(4) 0.140(4) 0.174(5) -0.047(4) 0.058(4) -0.018(4)
C38 0.103(10) 0.125(12) 0.066(7) 0.005(7) 0.014(7) -0.073(9)
Cl2 0.086(10) 0.110(14) 0.104(5) -0.021(9) 0.030(7) 0.026(6)
Cl4 0.086(10) 0.110(14) 0.104(5) -0.021(9) 0.030(7) 0.026(6)
C51 0.086(10) 0.110(14) 0.104(5) -0.021(9) 0.030(7) 0.026(6)

loop_
_atom_type_symbol
_atom_type_description
_atom_type_scat_dispersion_real
_atom_type_scat_dispersion_imag
_atom_type_scat_source
C C 0.0033 0.0016 'International Tables Vol C Tables 4.2.6.8 and 6.1.1.4'
H H 0.0000 0.0000 'International Tables Vol C Tables 4.2.6.8 and 6.1.1.4'
Br Br -0.2901 2.4595 'International Tables Vol C Tables 4.2.6.8 and 6.1.1.4'
Cl Cl 0.1484 0.1585 'International Tables Vol C Tables 4.2.6.8 and 6.1.1.4'
Cu Cu 0.3201 1.2651 'International Tables Vol C Tables 4.2.6.8 and 6.1.1.4'
F F 0.0171 0.0103 'International Tables Vol C Tables 4.2.6.8 and 6.1.1.4'
P P 0.1023 0.0942 'International Tables Vol C Tables 4.2.6.8 and 6.1.1.4'

loop_
_geom_angle_atom_site_label_1
_geom_angle_atom_site_label_2
_geom_angle_atom_site_label_3
_geom_angle
_geom_angle_site_symmetry_1
_geom_angle_site_symmetry_3
_geom_angle_publ_flag
P4 Cu2 Br1 120.02(5) . . ?
P4 Cu2 C9 95.25(13) . . ?
P5 Cu2 Br1 118.36(5) . . ?
P5 Cu2 P4 113.61(6) . . ?
P5 Cu2 C9 94.83(14) . . ?
C9 Cu2 Br1 107.78(15) . . ?
C5 P2 C6 108.6(2) . . ?
C5 P2 C23 105.3(3) . . ?
C9 P2 C5 107.3(3) . . ?
C9 P2 C6 110.3(3) . . ?
C9 P2 C23 117.9(2) . . ?
C23 P2 C6 107.1(3) . . ?
C7 P3 C8 107.9(3) . . ?
C9 P3 C7 111.1(2) . . ?
C9 P3 C8 107.5(3) . . ?
C9 P3 C21 116.5(2) . . ?
C21 P3 C7 107.2(3) . . ?
C21 P3 C8 106.3(3) . . ?
C7 P4 Cu2 100.65(17) . . ?
C15 P4 Cu2 121.7(2) . . ?
C15 P4 C7 102.3(2) . . ?
C15 P4 C16 104.2(2) . . ?
C16 P4 Cu2 122.26(16) . . ?
C16 P4 C7 101.9(2) . . ?
C6 P5 Cu2 101.37(18) . . ?
C11 P5 Cu2 124.5(2) . . ?
C11 P5 C6 102.8(3) . . ?
C33 P5 Cu2 118.49(19) . . ?
C33 P5 C6 105.0(3) . . ?
C33 P5 C11 102.1(3) . . ?
C13 C1 H1 120.0 . . ?
C39 C1 H1 120.0 . . ?
C39 C1 C13 120.1(7) . . ?
C3 C2 H2 119.6 . . ?
C3 C2 C46 120.8(8) . . ?
C46 C2 H2 119.6 . . ?
C2 C3 H3 119.9 . . ?
C2 C3 C12 120.2(7) . . ?
C12 C3 H3 119.9 . . ?
C14 C4 H4 120.0 . . ?
C27 C4 H4 120.0 . . ?
C27 C4 C14 120.0(6) . . ?
C14 C5 P2 117.8(4) . . ?
C24 C5 P2 121.5(4) . . ?
C24 C5 C14 120.7(5) . . ?
P2 C6 P5 107.9(3) . . ?
P2 C6 H6A 110.1 . . ?
P2 C6 H6B 110.1 . . ?
P5 C6 H6A 110.1 . . ?
P5 C6 H6B 110.1 . . ?
H6A C6 H6B 108.4 . . ?
P3 C7 P4 109.8(3) . . ?
P3 C7 H7A 109.7 . . ?
P3 C7 H7B 109.7 . . ?
P4 C7 H7A 109.7 . . ?
P4 C7 H7B 109.7 . . ?
H7A C7 H7B 108.2 . . ?
C25 C8 P3 124.3(4) . . ?
C25 C8 C43 120.1(6) . . ?
C43 C8 P3 115.6(5) . . ?
Cu2 C9 H9 108.0 . . ?
P2 C9 Cu2 103.0(2) . . ?
P2 C9 P3 125.0(3) . . ?
P2 C9 H9 108.0 . . ?
P3 C9 Cu2 103.6(2) . . ?
P3 C9 H9 108.0 . . ?
C15 C10 H10 120.0 . . ?
C19 C10 H10 120.0 . . ?
C19 C10 C15 120.0(6) . . ?
C46 C11 P5 119.3(5) . . ?
C46 C11 C54 119.9(6) . . ?
C54 C11 P5 120.8(5) . . ?
C3 C12 H12 119.5 . . ?
C3 C12 C54 121.0(8) . . ?
C54 C12 H12 119.5 . . ?
C1 C13 H13 120.1 . . ?
C1 C13 C23 119.8(7) . . ?
C23 C13 H13 120.1 . . ?
C4 C14 C5 119.9(6) . . ?
C4 C14 H14 120.0 . . ?
C5 C14 H14 120.0 . . ?
C10 C15 P4 120.4(5) . . ?
C18 C15 P4 119.9(4) . . ?
C18 C15 C10 119.7(5) . . ?
C36 C16 P4 121.2(4) . . ?
C36 C16 C47 119.2(6) . . ?
C47 C16 P4 119.2(5) . . ?
C26 C17 H17 120.2 . . ?
C26 C17 C50 119.6(7) . . ?
C50 C17 H17 120.2 . . ?
C15 C18 H18 120.0 . . ?
C31 C18 C15 120.1(6) . . ?
C31 C18 H18 120.0 . . ?
C10 C19 H19 119.7 . . ?
C42 C19 C10 120.7(6) . . ?
C42 C19 H19 119.7 . . ?
C34 C20 H20 120.3 . . ?
C47 C20 H20 120.3 . . ?
C47 C20 C34 119.4(6) . . ?
C30 C21 P3 116.6(5) . . ?
C44 C21 P3 123.8(5) . . ?
C44 C21 C30 119.6(5) . . ?
C39 C22 H22 119.6 . . ?
C39 C22 C41 120.9(7) . . ?
C41 C22 H22 119.6 . . ?
C13 C23 P2 118.7(5) . . ?
C41 C23 P2 121.6(5) . . ?
C41 C23 C13 119.6(6) . . ?
C5 C24 H24 120.7 . . ?
C5 C24 C37 118.6(5) . . ?
C37 C24 H24 120.7 . . ?
C8 C25 H25 120.1 . . ?
C8 C25 C45 119.8(6) . . ?
C45 C25 H25 120.1 . . ?
C17 C26 H26 119.3 . . ?
C17 C26 C49 121.5(8) . . ?
C49 C26 H26 119.3 . . ?
C4 C27 H27 119.8 . . ?
C4 C27 C37 120.5(6) . . ?
C37 C27 H27 119.8 . . ?
C34 C28 H28 119.9 . . ?
C34 C28 C36 120.1(6) . . ?
C36 C28 H28 119.9 . . ?
C33 C29 H29 119.7 . . ?
C50 C29 H29 119.7 . . ?
C50 C29 C33 120.5(7) . . ?
C21 C30 H30 119.8 . . ?
C32 C30 C21 120.5(6) . . ?
C32 C30 H30 119.8 . . ?
C18 C31 H31 120.5 . . ?
C18 C31 C42 118.9(7) . . ?
C42 C31 H31 120.5 . . ?
C30 C32 H32 120.1 . . ?
C30 C32 C53 119.8(6) . . ?
C53 C32 H32 120.1 . . ?
C29 C33 P5 115.5(5) . . ?
C49 C33 P5 125.3(5) . . ?
C49 C33 C29 119.1(6) . . ?
C20 C34 H34 120.1 . . ?
C28 C34 C20 119.9(6) . . ?
C28 C34 H34 120.1 . . ?
C40 C35 H35 119.7 . . ?
C40 C35 C43 120.5(7) . . ?
C43 C35 H35 119.7 . . ?
C16 C36 C28 120.5(5) . . ?
C16 C36 H36 119.8 . . ?
C28 C36 H36 119.8 . . ?
C24 C37 H37 119.9 . . ?
C27 C37 C24 120.2(6) . . ?
C27 C37 H37 119.9 . . ?
C1 C39 C22 120.2(6) . . ?
C1 C39 H39 119.9 . . ?
C22 C39 H39 119.9 . . ?
C35 C40 H40 120.1 . . ?
C35 C40 C45 119.8(6) . . ?
C45 C40 H40 120.1 . . ?
C22 C41 C23 119.4(7) . . ?
C22 C41 H41 120.3 . . ?
C23 C41 H41 120.3 . . ?
C19 C42 C31 120.6(6) . . ?
C19 C42 H42 119.7 . . ?
C31 C42 H42 119.7 . . ?
C8 C43 H43 120.3 . . ?
C35 C43 C8 119.5(7) . . ?
C35 C43 H43 120.3 . . ?
C21 C44 H44 120.1 . . ?
C21 C44 C48 119.7(6) . . ?
C48 C44 H44 120.1 . . ?
C25 C45 C40 120.2(7) . . ?
C25 C45 H45 119.9 . . ?
C40 C45 H45 119.9 . . ?
C2 C46 H46 120.2 . . ?
C11 C46 C2 119.6(8) . . ?
C11 C46 H46 120.2 . . ?
C16 C47 H47 119.6 . . ?
C20 C47 C16 120.9(6) . . ?
C20 C47 H47 119.6 . . ?
C44 C48 H48 119.5 . . ?
C53 C48 C44 120.9(7) . . ?
C53 C48 H48 119.5 . . ?
C26 C49 H49 120.3 . . ?
C33 C49 C26 119.4(7) . . ?
C33 C49 H49 120.3 . . ?
C17 C50 C29 119.9(7) . . ?
C17 C50 H50 120.0 . . ?
C29 C50 H50 120.0 . . ?
C32 C53 H53 120.3 . . ?
C48 C53 C32 119.4(6) . . ?
C48 C53 H53 120.3 . . ?
C11 C54 H54 120.8 . . ?
C12 C54 C11 118.5(8) . . ?
C12 C54 H54 120.8 . . ?
F11 P1 F7 89.6(3) . . ?
F11 P1 F26 89.4(3) . . ?
F11 P1 F52 89.1(4) . . ?
F26 P1 F7 178.9(3) . . ?
F26 P1 F52 91.5(3) . . ?
F28 P1 F7 89.7(3) . . ?
F28 P1 F11 178.2(4) . . ?
F28 P1 F26 91.2(3) . . ?
F28 P1 F52 89.1(4) . . ?
F38 P1 F7 90.0(3) . . ?
F38 P1 F11 90.1(4) . . ?
F38 P1 F26 90.6(4) . . ?
F38 P1 F28 91.6(4) . . ?
F38 P1 F52 177.8(4) . . ?
F52 P1 F7 87.9(3) . . ?
Cl1 C38 H38A 109.2 . . ?
Cl1 C38 H38B 109.2 . . ?
Cl3 C38 Cl1 111.9(7) . . ?
Cl3 C38 H38A 109.2 . . ?
Cl3 C38 H38B 109.2 . . ?
H38A C38 H38B 107.9 . . ?
Cl2 C51 Cl4 110(5) . . ?
Cl2 C51 H51A 109.8 . . ?
Cl2 C51 H51B 109.8 . . ?
Cl4 C51 H51A 109.8 . . ?
Cl4 C51 H51B 109.8 . . ?
H51A C51 H51B 108.2 . . ?

loop_
_geom_bond_atom_site_label_1
_geom_bond_atom_site_label_2
_geom_bond_distance
_geom_bond_site_symmetry_2
_geom_bond_publ_flag
Br1 Cu2 2.4080(9) . ?
Cu2 P4 2.2719(14) . ?
Cu2 P5 2.2638(16) . ?
Cu2 C9 2.311(5) . ?
P2 C5 1.809(5) . ?
P2 C6 1.816(6) . ?
P2 C9 1.753(5) . ?
P2 C23 1.812(6) . ?
P3 C7 1.805(5) . ?
P3 C8 1.812(6) . ?
P3 C9 1.754(5) . ?
P3 C21 1.803(5) . ?
P4 C7 1.852(5) . ?
P4 C15 1.827(6) . ?
P4 C16 1.841(6) . ?
P5 C6 1.855(6) . ?
P5 C11 1.839(5) . ?
P5 C33 1.824(6) . ?
C1 H1 0.9500 . ?
C1 C13 1.390(9) . ?
C1 C39 1.377(12) . ?
C2 H2 0.9500 . ?
C2 C3 1.360(13) . ?
C2 C46 1.406(10) . ?
C3 H3 0.9500 . ?
C3 C12 1.360(14) . ?
C4 H4 0.9500 . ?
C4 C14 1.382(9) . ?
C4 C27 1.379(11) . ?
C5 C14 1.402(7) . ?
C5 C24 1.389(8) . ?
C6 H6A 0.9900 . ?
C6 H6B 0.9900 . ?
C7 H7A 0.9900 . ?
C7 H7B 0.9900 . ?
C8 C25 1.373(9) . ?
C8 C43 1.406(8) . ?
C9 H9 1.0000 . ?
C10 H10 0.9500 . ?
C10 C15 1.397(8) . ?
C10 C19 1.382(8) . ?
C11 C46 1.369(10) . ?
C11 C54 1.414(9) . ?
C12 H12 0.9500 . ?
C12 C54 1.401(10) . ?
C13 H13 0.9500 . ?
C13 C23 1.405(9) . ?
C14 H14 0.9500 . ?
C15 C18 1.396(9) . ?
C16 C36 1.377(8) . ?
C16 C47 1.399(8) . ?
C17 H17 0.9500 . ?
C17 C26 1.376(12) . ?
C17 C50 1.380(12) . ?
C18 H18 0.9500 . ?
C18 C31 1.388(9) . ?
C19 H19 0.9500 . ?
C19 C42 1.357(12) . ?
C20 H20 0.9500 . ?
C20 C34 1.402(10) . ?
C20 C47 1.376(10) . ?
C21 C30 1.401(8) . ?
C21 C44 1.381(9) . ?
C22 H22 0.9500 . ?
C22 C39 1.381(11) . ?
C22 C41 1.386(9) . ?
C23 C41 1.393(9) . ?
C24 H24 0.9500 . ?
C24 C37 1.405(8) . ?
C25 H25 0.9500 . ?
C25 C45 1.386(9) . ?
C26 H26 0.9500 . ?
C26 C49 1.398(10) . ?
C27 H27 0.9500 . ?
C27 C37 1.394(9) . ?
C28 H28 0.9500 . ?
C28 C34 1.382(9) . ?
C28 C36 1.388(9) . ?
C29 H29 0.9500 . ?
C29 C33 1.404(9) . ?
C29 C50 1.396(10) . ?
C30 H30 0.9500 . ?
C30 C32 1.380(8) . ?
C31 H31 0.9500 . ?
C31 C42 1.417(11) . ?
C32 H32 0.9500 . ?
C32 C53 1.402(11) . ?
C33 C49 1.388(10) . ?
C34 H34 0.9500 . ?
C35 H35 0.9500 . ?
C35 C40 1.375(12) . ?
C35 C43 1.379(10) . ?
C36 H36 0.9500 . ?
C37 H37 0.9500 . ?
C39 H39 0.9500 . ?
C40 H40 0.9500 . ?
C40 C45 1.392(11) . ?
C41 H41 0.9500 . ?
C42 H42 0.9500 . ?
C43 H43 0.9500 . ?
C44 H44 0.9500 . ?
C44 C48 1.395(9) . ?
C45 H45 0.9500 . ?
C46 H46 0.9500 . ?
C47 H47 0.9500 . ?
C48 H48 0.9500 . ?
C48 C53 1.378(10) . ?
C49 H49 0.9500 . ?
C50 H50 0.9500 . ?
C53 H53 0.9500 . ?
C54 H54 0.9500 . ?
P1 F7 1.625(4) . ?
P1 F11 1.579(5) . ?
P1 F26 1.583(5) . ?
P1 F28 1.577(6) . ?
P1 F38 1.560(5) . ?
P1 F52 1.591(5) . ?
Cl1 C38 1.776(15) . ?
Cl3 C38 1.702(17) . ?
C38 H38A 0.9900 . ?
C38 H38B 0.9900 . ?
Cl2 C51 1.75(6) . ?
Cl4 C51 1.77(8) . ?
C51 H51A 0.9900 . ?
C51 H51B 0.9900 . ?

loop_
_geom_torsion_atom_site_label_1
_geom_torsion_atom_site_label_2
_geom_torsion_atom_site_label_3
_geom_torsion_atom_site_label_4
_geom_torsion
_geom_torsion_site_symmetry_1
_geom_torsion_site_symmetry_2
_geom_torsion_site_symmetry_3
_geom_torsion_site_symmetry_4
_geom_torsion_publ_flag
Cu2 P4 C7 P3 39.3(3) . . . . ?
Cu2 P4 C15 C10 -163.7(4) . . . . ?
Cu2 P4 C15 C18 12.9(5) . . . . ?
Cu2 P4 C16 C36 67.0(5) . . . . ?
Cu2 P4 C16 C47 -106.8(4) . . . . ?
Cu2 P5 C6 P2 -40.3(3) . . . . ?
Cu2 P5 C11 C46 -17.2(6) . . . . ?
Cu2 P5 C11 C54 161.8(5) . . . . ?
Cu2 P5 C33 C29 50.5(5) . . . . ?
Cu2 P5 C33 C49 -131.2(5) . . . . ?
P2 C5 C14 C4 -179.8(5) . . . . ?
P2 C5 C24 C37 -179.9(5) . . . . ?
P2 C23 C41 C22 -176.9(5) . . . . ?
P3 C8 C25 C45 179.7(5) . . . . ?
P3 C8 C43 C35 -178.7(6) . . . . ?
P3 C21 C30 C32 179.2(5) . . . . ?
P3 C21 C44 C48 -179.1(5) . . . . ?
P4 C15 C18 C31 -174.8(5) . . . . ?
P4 C16 C36 C28 -174.0(5) . . . . ?
P4 C16 C47 C20 174.1(5) . . . . ?
P5 C11 C46 C2 178.7(6) . . . . ?
P5 C11 C54 C12 -177.1(6) . . . . ?
P5 C33 C49 C26 -177.1(5) . . . . ?
C1 C13 C23 P2 177.4(5) . . . . ?
C1 C13 C23 C41 1.2(9) . . . . ?
C2 C3 C12 C54 0.4(13) . . . . ?
C3 C2 C46 C11 -1.2(13) . . . . ?
C3 C12 C54 C11 -2.0(12) . . . . ?
C4 C27 C37 C24 0.8(12) . . . . ?
C5 P2 C6 P5 -63.5(3) . . . . ?
C5 P2 C9 Cu2 81.6(3) . . . . ?
C5 P2 C9 P3 -161.3(4) . . . . ?
C5 P2 C23 C13 38.3(5) . . . . ?
C5 P2 C23 C41 -145.5(4) . . . . ?
C5 C24 C37 C27 0.8(10) . . . . ?
C6 P2 C5 C14 -68.8(5) . . . . ?
C6 P2 C5 C24 108.6(5) . . . . ?
C6 P2 C9 Cu2 -36.4(3) . . . . ?
C6 P2 C9 P3 80.7(4) . . . . ?
C6 P2 C23 C13 153.7(4) . . . . ?
C6 P2 C23 C41 -30.1(5) . . . . ?
C6 P5 C11 C46 -130.9(6) . . . . ?
C6 P5 C11 C54 48.2(6) . . . . ?
C6 P5 C33 C29 162.7(4) . . . . ?
C6 P5 C33 C49 -19.0(6) . . . . ?
C7 P3 C8 C25 -115.9(5) . . . . ?
C7 P3 C8 C43 61.5(5) . . . . ?
C7 P3 C9 Cu2 31.9(3) . . . . ?
C7 P3 C9 P2 -84.9(4) . . . . ?
C7 P3 C21 C30 -176.7(4) . . . . ?
C7 P3 C21 C44 3.5(6) . . . . ?
C7 P4 C15 C10 -52.9(5) . . . . ?
C7 P4 C15 C18 123.8(5) . . . . ?
C7 P4 C16 C36 -43.9(5) . . . . ?
C7 P4 C16 C47 142.3(4) . . . . ?
C8 P3 C7 P4 67.4(3) . . . . ?
C8 P3 C9 Cu2 -86.0(3) . . . . ?
C8 P3 C9 P2 157.2(4) . . . . ?
C8 P3 C21 C30 -61.5(5) . . . . ?
C8 P3 C21 C44 118.7(5) . . . . ?
C8 C25 C45 C40 -1.0(10) . . . . ?
C9 P2 C5 C14 172.0(5) . . . . ?
C9 P2 C5 C24 -10.6(6) . . . . ?
C9 P2 C6 P5 53.8(3) . . . . ?
C9 P2 C23 C13 -81.3(5) . . . . ?
C9 P2 C23 C41 94.9(5) . . . . ?
C9 P3 C7 P4 -50.2(3) . . . . ?
C9 P3 C8 C25 4.0(6) . . . . ?
C9 P3 C8 C43 -178.5(5) . . . . ?
C9 P3 C21 C30 58.2(5) . . . . ?
C9 P3 C21 C44 -121.7(5) . . . . ?
C10 C15 C18 C31 1.8(8) . . . . ?
C10 C19 C42 C31 -0.5(10) . . . . ?
C11 P5 C6 P2 89.3(3) . . . . ?
C11 P5 C33 C29 -90.4(5) . . . . ?
C11 P5 C33 C49 88.0(6) . . . . ?
C13 C1 C39 C22 -1.9(10) . . . . ?
C13 C23 C41 C22 -0.8(8) . . . . ?
C14 C4 C27 C37 -0.7(12) . . . . ?
C14 C5 C24 C37 -2.6(9) . . . . ?
C15 P4 C7 P3 -86.6(3) . . . . ?
C15 P4 C16 C36 -149.9(4) . . . . ?
C15 P4 C16 C47 36.2(5) . . . . ?
C15 C10 C19 C42 0.9(10) . . . . ?
C15 C18 C31 C42 -1.5(9) . . . . ?
C16 P4 C7 P3 165.8(3) . . . . ?
C16 P4 C15 C10 52.9(5) . . . . ?
C16 P4 C15 C18 -130.5(5) . . . . ?
C17 C26 C49 C33 -0.6(11) . . . . ?
C18 C31 C42 C19 0.9(10) . . . . ?
C19 C10 C15 P4 175.1(5) . . . . ?
C19 C10 C15 C18 -1.5(9) . . . . ?
C21 P3 C7 P4 -178.5(3) . . . . ?
C21 P3 C8 C25 129.4(5) . . . . ?
C21 P3 C8 C43 -53.2(5) . . . . ?
C21 P3 C9 Cu2 155.0(3) . . . . ?
C21 P3 C9 P2 38.2(5) . . . . ?
C21 C30 C32 C53 0.7(9) . . . . ?
C21 C44 C48 C53 -0.8(9) . . . . ?
C23 P2 C5 C14 45.5(5) . . . . ?
C23 P2 C5 C24 -137.0(5) . . . . ?
C23 P2 C6 P5 -176.7(2) . . . . ?
C23 P2 C9 Cu2 -159.8(3) . . . . ?
C23 P2 C9 P3 -42.7(5) . . . . ?
C24 C5 C14 C4 2.7(10) . . . . ?
C25 C8 C43 C35 -1.2(10) . . . . ?
C26 C17 C50 C29 0.5(10) . . . . ?
C27 C4 C14 C5 -1.1(11) . . . . ?
C29 C33 C49 C26 1.2(10) . . . . ?
C30 C21 C44 C48 1.1(9) . . . . ?
C30 C32 C53 C48 -0.4(10) . . . . ?
C33 P5 C6 P2 -164.2(3) . . . . ?
C33 P5 C11 C46 120.5(6) . . . . ?
C33 P5 C11 C54 -60.5(6) . . . . ?
C33 C29 C50 C17 0.1(10) . . . . ?
C34 C20 C47 C16 -0.9(10) . . . . ?
C34 C28 C36 C16 1.1(9) . . . . ?
C35 C40 C45 C25 -1.7(11) . . . . ?
C36 C16 C47 C20 0.2(9) . . . . ?
C36 C28 C34 C20 -1.8(10) . . . . ?
C39 C1 C13 C23 0.1(9) . . . . ?
C39 C22 C41 C23 -1.0(9) . . . . ?
C40 C35 C43 C8 -1.5(11) . . . . ?
C41 C22 C39 C1 2.3(10) . . . . ?
C43 C8 C25 C45 2.4(9) . . . . ?
C43 C35 C40 C45 2.9(12) . . . . ?
C44 C21 C30 C32 -1.0(9) . . . . ?
C44 C48 C53 C32 0.5(10) . . . . ?
C46 C2 C3 C12 1.2(13) . . . . ?
C46 C11 C54 C12 1.9(11) . . . . ?
C47 C16 C36 C28 -0.2(8) . . . . ?
C47 C20 C34 C28 1.7(10) . . . . ?
C50 C17 C26 C49 -0.2(11) . . . . ?
C50 C29 C33 P5 177.5(5) . . . . ?
C50 C29 C33 C49 -1.0(9) . . . . ?
C54 C11 C46 C2 -0.4(11) . . . . ?
